data_1508347
loop_
_publ_author_name
'He, Zikai'
'Mao, Renxin'
'Liu, Danqing'
'Miao, Qian'

_publ_section_title
;
 Highly electron-deficient hexaazapentacenes and their dihydro precursors.
;
_journal_issue 16
_journal_name_full 'Organic letters'
_journal_page_first 4190
_journal_page_last 4193
_journal_paper_doi 10.1021/ol301854z
_journal_volume 14
_journal_year 2012
_chemical_formula_sum 'C38 H50 N6 Si2'
_chemical_formula_weight 647.02
_chemical_name_systematic
; 
 1,8-bis((triisopropylsilyl)ethynyl)-6,13-dihydro-5,6,7,12,13,14-hexaazapentacene 
;
_space_group_IT_number 2
_symmetry_cell_setting triclinic
_symmetry_space_group_name_Hall '-P 1'
_symmetry_space_group_name_H-M 'P -1'
_atom_sites_solution_hydrogens geom
_atom_sites_solution_primary direct
_atom_sites_solution_secondary difmap
_audit_creation_method SHELXL-97
_cell_angle_alpha 100.107(9)
_cell_angle_beta 93.769(9)
_cell_angle_gamma 107.794(10)
_cell_formula_units_Z 2
_cell_length_a 12.635(5)
_cell_length_b 12.882(5)
_cell_length_c 14.664(6)
_cell_measurement_reflns_used 32
_cell_measurement_temperature 296(2)
_cell_measurement_theta_max 15
_cell_measurement_theta_min 15
_cell_volume 2219.1(15)
_computing_cell_refinement 'BRUKER KAPPA APEXII DUO DIFFRACTOMETER'
_computing_data_collection 'BRUKER KAPPA APEXII DUO DIFFRACTOMETER'
_computing_data_reduction 'BRUKER KAPPA APEXII DUO DIFFRACTOMETER'
_computing_molecular_graphics 'SIEMENS SHELXTL'
_computing_publication_material 'SIEMENS SHELXTL'
_computing_structure_refinement 'SHELXL-97 (Sheldrick, 2008)'
_computing_structure_solution 'SHELXS-97 (Sheldrick, 2008)'
_diffrn_ambient_temperature 296(2)
_diffrn_measured_fraction_theta_full 0.982
_diffrn_measured_fraction_theta_max 0.982
_diffrn_measurement_device_type 'BRUKER KAPPA APEXII DUO DIFFRACTOMETER'
_diffrn_measurement_method 'PHI & OMEGA SCAN'
_diffrn_radiation_monochromator graphite
_diffrn_radiation_source 'fine-focus sealed tube'
_diffrn_radiation_type MoK\a
_diffrn_radiation_wavelength 0.71073
_diffrn_reflns_av_R_equivalents 0.1995
_diffrn_reflns_av_sigmaI/netI 0.3386
_diffrn_reflns_limit_h_max 15
_diffrn_reflns_limit_h_min -14
_diffrn_reflns_limit_k_max 15
_diffrn_reflns_limit_k_min -15
_diffrn_reflns_limit_l_max 17
_diffrn_reflns_limit_l_min -17
_diffrn_reflns_number 24609
_diffrn_reflns_theta_full 25.25
_diffrn_reflns_theta_max 25.25
_diffrn_reflns_theta_min 1.42
_exptl_absorpt_coefficient_mu 0.109
_exptl_absorpt_correction_T_max 0.7456
_exptl_absorpt_correction_T_min 0.5489
_exptl_absorpt_correction_type multi-scan
_exptl_crystal_colour yellow
_exptl_crystal_density_diffrn 0.968
_exptl_crystal_density_method 'not measured'
_exptl_crystal_description block
_exptl_crystal_F_000 696
_exptl_crystal_size_max 0.40
_exptl_crystal_size_mid 0.30
_exptl_crystal_size_min 0.20
_platon_squeeze_details
;
;
_refine_diff_density_max 0.249
_refine_diff_density_min -0.229
_refine_diff_density_rms 0.053
_refine_ls_extinction_method none
_refine_ls_goodness_of_fit_ref 0.755
_refine_ls_hydrogen_treatment riding
_refine_ls_matrix_type full
_refine_ls_number_parameters 415
_refine_ls_number_reflns 7904
_refine_ls_number_restraints 0
_refine_ls_restrained_S_all 0.755
_refine_ls_R_factor_all 0.2634
_refine_ls_R_factor_gt 0.0817
_refine_ls_shift/su_max 0.001
_refine_ls_shift/su_mean 0.000
_refine_ls_structure_factor_coef Fsqd
_refine_ls_weighting_details 'calc w=1/[\s^2^(Fo^2^)+(0.0590P)^2^+0.0000P] where P=(Fo^2^+2Fc^2^)/3'
_refine_ls_weighting_scheme calc
_refine_ls_wR_factor_gt 0.1702
_refine_ls_wR_factor_ref 0.2238
_reflns_number_gt 2021
_reflns_number_total 7904
_reflns_threshold_expression >2sigma(I)
_cod_data_source_file ol301854z_si_002.cif
_cod_data_source_block 1,8-TIPS-DHHAP
_cod_depositor_comments
;
The following automatic conversions were performed:

'_symmetry_cell_setting' value 'Triclinic' changed to 'triclinic'
according to /home/saulius/struct/CIF-dictionaries/cif_core.dic
dictionary named 'cif_core.dic' version 2.4.2 from 2011-04-26.

Automatic conversion script
Id: cif_fix_values 1891 2012-01-12 08:04:46Z andrius 
;
_cod_original_sg_symbol_H-M P-1
_cod_database_code 1508347

loop_
_symmetry_equiv_pos_as_xyz
'x, y, z'
'-x, -y, -z'

loop_
_atom_site_label
_atom_site_type_symbol
_atom_site_fract_x
_atom_site_fract_y
_atom_site_fract_z
_atom_site_U_iso_or_equiv
_atom_site_adp_type
_atom_site_occupancy
_atom_site_symmetry_multiplicity
_atom_site_calc_flag
_atom_site_refinement_flags
Si1 Si 0.07073(15) -0.05831(16) 0.28767(13) 0.0655(6) Uani 1 1 d .
N1 N -0.0451(4) 0.2896(4) 0.4003(3) 0.0463(13) Uani 1 1 d .
N2 N 0.0850(4) 0.4594(4) 0.4770(3) 0.0468(13) Uani 1 1 d .
H2A H 0.1382 0.4342 0.4610 0.056 Uiso 1 1 calc R
N3 N 0.2181(4) 0.6188(4) 0.5590(3) 0.0477(13) Uani 1 1 d .
C1 C -0.3803(5) 0.1036(6) 0.3098(5) 0.100(3) Uani 1 1 d .
H1A H -0.4549 0.0631 0.2876 0.120 Uiso 1 1 calc R
C2 C -0.2969(5) 0.0543(5) 0.2936(5) 0.088(2) Uani 1 1 d .
H2AA H -0.3161 -0.0192 0.2614 0.106 Uiso 1 1 calc R
C3 C -0.1853(5) 0.1154(5) 0.3256(4) 0.0580(17) Uani 1 1 d .
C4 C -0.1566(5) 0.2269(5) 0.3725(4) 0.0479(16) Uani 1 1 d .
C5 C -0.0241(5) 0.3913(5) 0.4476(4) 0.0394(14) Uani 1 1 d .
C6 C 0.1130(5) 0.5639(4) 0.5297(4) 0.0363(14) Uani 1 1 d .
C7 C 0.2422(5) 0.7255(5) 0.6101(4) 0.0556(17) Uani 1 1 d .
C8 C 0.3522(5) 0.7878(5) 0.6412(5) 0.081(2) Uani 1 1 d .
H8A H 0.4083 0.7564 0.6291 0.097 Uiso 1 1 calc R
C9 C -0.0991(5) 0.0620(5) 0.3114(4) 0.0601(18) Uani 1 1 d .
C10 C -0.0354(5) 0.0114(5) 0.3000(4) 0.0624(18) Uani 1 1 d .
C11 C 0.0421(8) -0.1624(8) 0.3623(6) 0.121(3) Uani 1 1 d .
H11A H 0.0791 -0.1166 0.4234 0.145 Uiso 1 1 calc R
C12 C -0.0711(10) -0.2154(9) 0.3834(8) 0.207(6) Uani 1 1 d .
H12A H -0.0685 -0.2649 0.4247 0.311 Uiso 1 1 calc R
H12B H -0.1185 -0.2568 0.3265 0.311 Uiso 1 1 calc R
H12C H -0.1005 -0.1593 0.4127 0.311 Uiso 1 1 calc R
C13 C 0.1087(10) -0.2483(9) 0.3459(7) 0.191(5) Uani 1 1 d .
H13A H 0.1032 -0.2873 0.3964 0.286 Uiso 1 1 calc R
H13B H 0.1860 -0.2092 0.3431 0.286 Uiso 1 1 calc R
H13C H 0.0773 -0.3007 0.2881 0.286 Uiso 1 1 calc R
C14 C 0.0610(6) -0.1234(6) 0.1609(4) 0.078(2) Uani 1 1 d .
H14A H 0.1212 -0.1563 0.1546 0.094 Uiso 1 1 calc R
C15 C -0.0495(9) -0.2160(8) 0.1227(6) 0.153(4) Uani 1 1 d .
H15A H -0.0482 -0.2463 0.0583 0.230 Uiso 1 1 calc R
H15B H -0.1104 -0.1862 0.1279 0.230 Uiso 1 1 calc R
H15C H -0.0595 -0.2737 0.1580 0.230 Uiso 1 1 calc R
C16 C 0.0770(8) -0.0406(7) 0.0991(5) 0.132(4) Uani 1 1 d .
H16A H 0.0726 -0.0778 0.0355 0.198 Uiso 1 1 calc R
H16B H 0.1491 0.0153 0.1177 0.198 Uiso 1 1 calc R
H16C H 0.0195 -0.0062 0.1043 0.198 Uiso 1 1 calc R
C17 C 0.2103(6) 0.0612(7) 0.3224(6) 0.108(3) Uani 1 1 d .
H17A H 0.2102 0.1113 0.2792 0.129 Uiso 1 1 calc R
C18 C 0.3092(7) 0.0259(9) 0.3086(8) 0.211(6) Uani 1 1 d .
H18A H 0.3757 0.0897 0.3249 0.317 Uiso 1 1 calc R
H18B H 0.3045 -0.0091 0.2444 0.317 Uiso 1 1 calc R
H18C H 0.3120 -0.0261 0.3476 0.317 Uiso 1 1 calc R
C19 C 0.2189(8) 0.1311(8) 0.4204(6) 0.157(4) Uani 1 1 d .
H19A H 0.2898 0.1896 0.4344 0.236 Uiso 1 1 calc R
H19B H 0.2129 0.0845 0.4655 0.236 Uiso 1 1 calc R
H19C H 0.1594 0.1630 0.4226 0.236 Uiso 1 1 calc R
Si1' Si 0.69171(16) 0.30932(17) 0.05035(14) 0.0717(7) Uani 1 1 d .
N1' N 0.5911(4) 0.4799(4) 0.4647(3) 0.0525(14) Uani 1 1 d .
H1'A H 0.6479 0.4655 0.4430 0.063 Uiso 1 1 calc R
N2' N 0.4878(4) 0.3912(4) 0.3228(3) 0.0410(12) Uani 1 1 d .
N3' N 0.2961(4) 0.4242(4) 0.3966(3) 0.0486(13) Uani 1 1 d .
C1' C 0.6062(4) 0.5390(5) 0.5558(4) 0.0408(15) Uani 1 1 d .
C2' C 0.4915(5) 0.4428(4) 0.4070(4) 0.0417(15) Uani 1 1 d .
C3' C 0.3851(5) 0.3552(5) 0.2675(4) 0.0469(16) Uani 1 1 d .
C4' C 0.3761(5) 0.2998(5) 0.1734(4) 0.0482(16) Uani 1 1 d .
C5' C 0.2736(5) 0.2624(5) 0.1200(4) 0.0615(18) Uani 1 1 d .
H5'A H 0.2668 0.2287 0.0574 0.074 Uiso 1 1 calc R
C6' C 0.1789(5) 0.2747(5) 0.1592(4) 0.0622(18) Uani 1 1 d .
H6'A H 0.1096 0.2466 0.1224 0.075 Uiso 1 1 calc R
C7' C 0.1850(5) 0.3255(5) 0.2478(4) 0.0613(18) Uani 1 1 d .
H7'A H 0.1205 0.3326 0.2714 0.074 Uiso 1 1 calc R
C8' C 0.2881(5) 0.3681(5) 0.3055(4) 0.0490(16) Uani 1 1 d .
C9' C 0.4757(5) 0.2939(5) 0.1333(4) 0.0559(17) Uani 1 1 d .
C10' C 0.5588(5) 0.2946(5) 0.0984(4) 0.0641(19) Uani 1 1 d .
C11' C 0.7976(7) 0.3567(11) 0.1520(7) 0.146(4) Uani 1 1 d .
H11B H 0.7782 0.2961 0.1863 0.175 Uiso 1 1 calc R
C12' C 0.7992(8) 0.4599(8) 0.2232(7) 0.159(4) Uani 1 1 d .
H12D H 0.8589 0.4764 0.2730 0.238 Uiso 1 1 calc R
H12E H 0.7290 0.4456 0.2482 0.238 Uiso 1 1 calc R
H12F H 0.8107 0.5222 0.1931 0.238 Uiso 1 1 calc R
C13' C 0.9193(7) 0.3610(13) 0.1223(8) 0.252(7) Uani 1 1 d .
H13D H 0.9735 0.3851 0.1771 0.378 Uiso 1 1 calc R
H13E H 0.9403 0.4122 0.0813 0.378 Uiso 1 1 calc R
H13F H 0.9166 0.2881 0.0908 0.378 Uiso 1 1 calc R
C14' C 0.7033(9) 0.4058(9) -0.0313(7) 0.148(4) Uani 1 1 d .
H14B H 0.6493 0.3471 -0.0789 0.178 Uiso 1 1 calc R
C15' C 0.7985(8) 0.4089(9) -0.0935(7) 0.185(5) Uani 1 1 d .
H15D H 0.7936 0.4528 -0.1392 0.278 Uiso 1 1 calc R
H15E H 0.7910 0.3344 -0.1246 0.278 Uiso 1 1 calc R
H15F H 0.8698 0.4413 -0.0553 0.278 Uiso 1 1 calc R
C16' C 0.6466(13) 0.4714(14) -0.0371(12) 0.341(13) Uani 1 1 d .
H16D H 0.6426 0.4849 -0.0994 0.511 Uiso 1 1 calc R
H16E H 0.6822 0.5406 0.0064 0.511 Uiso 1 1 calc R
H16F H 0.5723 0.4381 -0.0227 0.511 Uiso 1 1 calc R
C17' C 0.6847(9) 0.1669(8) -0.0158(8) 0.132(4) Uani 1 1 d .
H17B H 0.7531 0.1771 -0.0459 0.159 Uiso 1 1 calc R
C18' C 0.5826(12) 0.1159(9) -0.0970(8) 0.200(6) Uani 1 1 d .
H18D H 0.5821 0.0436 -0.1280 0.300 Uiso 1 1 calc R
H18E H 0.5904 0.1639 -0.1411 0.300 Uiso 1 1 calc R
H18F H 0.5137 0.1093 -0.0710 0.300 Uiso 1 1 calc R
C19' C 0.6865(11) 0.0876(9) 0.0507(9) 0.223(7) Uani 1 1 d .
H19D H 0.6776 0.0148 0.0150 0.335 Uiso 1 1 calc R
H19E H 0.6264 0.0834 0.0881 0.335 Uiso 1 1 calc R
H19F H 0.7568 0.1151 0.0905 0.335 Uiso 1 1 calc R

loop_
_atom_site_aniso_label
_atom_site_aniso_U_11
_atom_site_aniso_U_22
_atom_site_aniso_U_33
_atom_site_aniso_U_23
_atom_site_aniso_U_13
_atom_site_aniso_U_12
Si1 0.0547(13) 0.0729(14) 0.0775(15) -0.0003(11) 0.0112(11) 0.0411(12)
N1 0.032(3) 0.047(3) 0.056(3) -0.004(3) 0.002(2) 0.017(3)
N2 0.022(3) 0.055(3) 0.063(3) -0.008(3) 0.006(2) 0.023(3)
N3 0.029(3) 0.051(3) 0.061(3) -0.008(3) 0.009(3) 0.019(3)
C1 0.025(4) 0.091(6) 0.163(8) -0.024(5) -0.006(4) 0.019(4)
C2 0.037(4) 0.061(5) 0.144(7) -0.036(4) 0.001(4) 0.017(4)
C3 0.040(4) 0.045(4) 0.078(5) -0.018(3) 0.005(3) 0.014(3)
C4 0.028(4) 0.056(4) 0.051(4) -0.014(3) -0.001(3) 0.016(3)
C5 0.027(4) 0.052(4) 0.047(4) 0.014(3) 0.012(3) 0.020(3)
C6 0.031(4) 0.029(3) 0.049(4) 0.002(3) 0.009(3) 0.011(3)
C7 0.025(4) 0.064(5) 0.074(5) -0.004(4) 0.008(3) 0.020(4)
C8 0.036(4) 0.054(5) 0.136(6) -0.034(4) 0.003(4) 0.022(4)
C9 0.049(4) 0.051(4) 0.078(5) -0.004(3) 0.008(3) 0.022(4)
C10 0.048(4) 0.058(4) 0.079(5) -0.004(3) 0.004(3) 0.025(4)
C11 0.142(8) 0.153(8) 0.133(7) 0.075(6) 0.076(7) 0.102(7)
C12 0.214(13) 0.222(13) 0.265(14) 0.173(11) 0.125(12) 0.097(11)
C13 0.265(13) 0.242(12) 0.180(10) 0.119(9) 0.090(9) 0.193(12)
C14 0.093(6) 0.077(5) 0.072(5) 0.005(5) 0.032(5) 0.039(5)
C15 0.174(11) 0.136(9) 0.106(8) -0.009(6) 0.004(7) 0.009(8)
C16 0.224(11) 0.115(7) 0.104(7) 0.053(6) 0.061(7) 0.097(7)
C17 0.060(6) 0.137(8) 0.132(8) 0.014(6) 0.012(5) 0.047(6)
C18 0.066(7) 0.200(12) 0.351(16) 0.003(11) 0.003(8) 0.055(8)
C19 0.139(9) 0.135(9) 0.150(9) -0.035(7) -0.033(7) 0.023(7)
Si1' 0.0475(13) 0.0900(16) 0.0848(16) 0.0167(12) 0.0310(12) 0.0287(12)
N1' 0.020(3) 0.067(3) 0.062(4) -0.017(3) 0.004(3) 0.019(3)
N2' 0.031(3) 0.051(3) 0.042(3) 0.002(2) 0.006(2) 0.019(3)
N3' 0.033(3) 0.062(3) 0.046(3) -0.008(3) 0.004(3) 0.019(3)
C1' 0.018(3) 0.059(4) 0.043(4) -0.005(3) 0.001(3) 0.020(3)
C2' 0.026(4) 0.046(4) 0.049(4) -0.001(3) 0.001(3) 0.014(3)
C3' 0.040(4) 0.052(4) 0.047(4) 0.003(3) 0.005(3) 0.016(3)
C4' 0.033(4) 0.056(4) 0.051(4) 0.002(3) 0.001(3) 0.013(3)
C5' 0.048(4) 0.083(5) 0.050(4) -0.010(3) 0.009(4) 0.028(4)
C6' 0.044(4) 0.085(5) 0.055(5) -0.003(4) -0.006(3) 0.030(4)
C7' 0.029(4) 0.081(5) 0.062(5) -0.017(4) -0.004(3) 0.019(4)
C8' 0.032(4) 0.064(4) 0.056(4) 0.006(3) 0.010(3) 0.026(3)
C9' 0.042(4) 0.063(4) 0.050(4) -0.007(3) 0.008(3) 0.007(3)
C10' 0.045(4) 0.084(5) 0.066(5) 0.009(4) 0.016(4) 0.027(4)
C11' 0.060(6) 0.240(13) 0.143(9) 0.048(8) 0.006(6) 0.053(7)
C12' 0.148(10) 0.152(10) 0.122(9) -0.003(7) -0.036(7) -0.003(8)
C13' 0.048(7) 0.44(2) 0.273(14) 0.083(14) 0.018(8) 0.090(10)
C14' 0.152(9) 0.198(11) 0.160(9) 0.112(8) 0.078(8) 0.097(8)
C15' 0.171(10) 0.246(13) 0.217(11) 0.131(10) 0.130(9) 0.112(10)
C16' 0.36(2) 0.42(2) 0.53(3) 0.39(2) 0.32(2) 0.32(2)
C17' 0.147(9) 0.132(9) 0.157(10) 0.049(8) 0.123(8) 0.070(8)
C18' 0.259(16) 0.143(11) 0.162(12) -0.020(9) 0.091(11) 0.027(10)
C19' 0.267(15) 0.154(10) 0.339(18) 0.115(12) 0.185(13) 0.134(11)

loop_
_atom_type_symbol
_atom_type_description
_atom_type_scat_dispersion_real
_atom_type_scat_dispersion_imag
_atom_type_scat_source
C C 0.0033 0.0016 'International Tables Vol C Tables 4.2.6.8 and 6.1.1.4'
H H 0.0000 0.0000 'International Tables Vol C Tables 4.2.6.8 and 6.1.1.4'
N N 0.0061 0.0033 'International Tables Vol C Tables 4.2.6.8 and 6.1.1.4'
Si Si 0.0817 0.0704 'International Tables Vol C Tables 4.2.6.8 and 6.1.1.4'

loop_
_geom_angle_atom_site_label_1
_geom_angle_atom_site_label_2
_geom_angle_atom_site_label_3
_geom_angle
_geom_angle_site_symmetry_1
_geom_angle_site_symmetry_3
C10 Si1 C11 107.2(3) . .
C10 Si1 C14 108.2(3) . .
C11 Si1 C14 112.4(4) . .
C10 Si1 C17 104.0(3) . .
C11 Si1 C17 115.9(4) . .
C14 Si1 C17 108.5(4) . .
C5 N1 C4 117.0(4) . .
C6 N2 C5 123.6(4) . .
C6 N3 C7 116.7(4) . .
C8 C1 C2 120.1(6) 2_566 .
C3 C2 C1 119.9(6) . .
C2 C3 C4 119.8(5) . .
C2 C3 C9 119.5(5) . .
C4 C3 C9 120.6(5) . .
N1 C4 C3 120.0(5) . .
N1 C4 C7 120.6(5) . 2_566
C3 C4 C7 119.4(6) . 2_566
N1 C5 N2 120.4(4) . .
N1 C5 C6 121.6(5) . 2_566
N2 C5 C6 118.0(5) . 2_566
N3 C6 N2 119.0(4) . .
N3 C6 C5 122.7(5) . 2_566
N2 C6 C5 118.3(5) . 2_566
C8 C7 N3 118.9(5) . .
C8 C7 C4 119.9(5) . 2_566
N3 C7 C4 121.2(5) . 2_566
C7 C8 C1 120.8(5) . 2_566
C10 C9 C3 175.0(6) . .
C9 C10 Si1 175.9(6) . .
C12 C11 C13 111.3(9) . .
C12 C11 Si1 121.9(7) . .
C13 C11 Si1 114.9(6) . .
C16 C14 C15 107.3(7) . .
C16 C14 Si1 112.9(5) . .
C15 C14 Si1 113.9(5) . .
C18 C17 C19 112.5(8) . .
C18 C17 Si1 113.7(6) . .
C19 C17 Si1 112.7(5) . .
C11' Si1' C10' 104.7(3) . .
C11' Si1' C14' 115.9(5) . .
C10' Si1' C14' 107.3(4) . .
C11' Si1' C17' 111.2(5) . .
C10' Si1' C17' 107.5(3) . .
C14' Si1' C17' 109.8(5) . .
C2' N1' C1' 124.1(4) . .
C2' N2' C3' 116.5(4) . .
C1' N3' C8' 116.8(5) 2_666 .
N3' C1' N1' 120.1(4) 2_666 .
N3' C1' C2' 122.7(5) 2_666 2_666
N1' C1' C2' 117.3(5) . 2_666
N2' C2' N1' 118.9(5) . .
N2' C2' C1' 122.6(5) . 2_666
N1' C2' C1' 118.5(5) . 2_666
N2' C3' C4' 119.2(5) . .
N2' C3' C8' 120.7(5) . .
C4' C3' C8' 120.0(6) . .
C5' C4' C3' 118.8(5) . .
C5' C4' C9' 121.2(5) . .
C3' C4' C9' 119.7(5) . .
C4' C5' C6' 120.3(6) . .
C7' C6' C5' 122.0(6) . .
C6' C7' C8' 120.5(5) . .
N3' C8' C7' 121.0(5) . .
N3' C8' C3' 120.5(5) . .
C7' C8' C3' 118.4(5) . .
C10' C9' C4' 176.2(7) . .
C9' C10' Si1' 174.6(6) . .
C12' C11' C13' 113.6(9) . .
C12' C11' Si1' 117.7(7) . .
C13' C11' Si1' 111.0(7) . .
C16' C14' C15' 118.8(9) . .
C16' C14' Si1' 127.1(8) . .
C15' C14' Si1' 114.0(7) . .
C19' C17' C18' 112.6(10) . .
C19' C17' Si1' 111.4(7) . .
C18' C17' Si1' 112.5(7) . .

loop_
_geom_bond_atom_site_label_1
_geom_bond_atom_site_label_2
_geom_bond_distance
_geom_bond_site_symmetry_2
Si1 C10 1.830(6) .
Si1 C11 1.843(8) .
Si1 C14 1.880(6) .
Si1 C17 1.920(8) .
N1 C5 1.309(6) .
N1 C4 1.384(6) .
N2 C6 1.358(6) .
N2 C5 1.381(6) .
N3 C6 1.301(6) .
N3 C7 1.377(6) .
C1 C8 1.383(8) 2_566
C1 C2 1.400(7) .
C2 C3 1.390(7) .
C3 C4 1.404(7) .
C3 C9 1.463(7) .
C4 C7 1.413(6) 2_566
C5 C6 1.442(6) 2_566
C6 C5 1.442(6) 2_566
C7 C8 1.374(7) .
C7 C4 1.413(6) 2_566
C8 C1 1.383(8) 2_566
C9 C10 1.183(6) .
C11 C12 1.463(11) .
C11 C13 1.579(10) .
C14 C16 1.493(9) .
C14 C15 1.526(10) .
C17 C18 1.470(9) .
C17 C19 1.534(9) .
Si1' C11' 1.818(10) .
Si1' C10' 1.833(6) .
Si1' C14' 1.853(9) .
Si1' C17' 1.892(9) .
N1' C2' 1.370(6) .
N1' C1' 1.386(6) .
N2' C2' 1.287(6) .
N2' C3' 1.385(6) .
N3' C1' 1.284(6) 2_666
N3' C8' 1.384(6) .
C1' N3' 1.284(6) 2_666
C1' C2' 1.448(6) 2_666
C2' C1' 1.448(6) 2_666
C3' C4' 1.417(7) .
C3' C8' 1.422(6) .
C4' C5' 1.370(7) .
C4' C9' 1.441(7) .
C5' C6' 1.401(7) .
C6' C7' 1.333(7) .
C7' C8' 1.403(7) .
C9' C10' 1.196(6) .
C11' C12' 1.533(11) .
C11' C13' 1.613(10) .
C14' C16' 1.274(11) .
C14' C15' 1.552(10) .
C17' C19' 1.535(12) .
C17' C18' 1.586(13) .

loop_
_platon_squeeze_void_nr
_platon_squeeze_void_average_x
_platon_squeeze_void_average_y
_platon_squeeze_void_average_z
_platon_squeeze_void_volume
_platon_squeeze_void_count_electrons
1 0.500 1.000 0.500 444.1 101.2
